data_4130783
loop_
_publ_author_name
'Cernijenko, Artiom'
'Risgaard, Rune'
'Baran, Phil S.'

_publ_section_title
;
 11-Step Total Synthesis of (-)-Maoecrystal V.
;
_journal_issue 30
_journal_name_full 'Journal of the American Chemical Society'
_journal_page_first 9425
_journal_page_last 9428
_journal_paper_doi 10.1021/jacs.6b06623
_journal_volume 138
_journal_year 2016
_chemical_formula_moiety 'C18 H26 O3'
_chemical_formula_sum 'C18 H26 O3'
_chemical_formula_weight 290.39
_space_group_IT_number 29
_space_group_name_Hall 'P 2c -2ac'
_space_group_name_H-M_alt 'P c a 21'
_symmetry_cell_setting orthorhombic
_symmetry_space_group_name_H-M 'P c a 21'
_atom_sites_solution_hydrogens geom
_atom_sites_solution_primary direct
_atom_sites_solution_secondary difmap
_audit_creation_method SHELXL-97
_cell_angle_alpha 90.00
_cell_angle_beta 90.00
_cell_angle_gamma 90.00
_cell_formula_units_Z 4
_cell_length_a 14.6942(18)
_cell_length_b 9.3324(9)
_cell_length_c 11.6047(14)
_cell_measurement_reflns_used 4071
_cell_measurement_temperature 100(2)
_cell_measurement_theta_max 26.27
_cell_measurement_theta_min 2.77
_cell_volume 1591.4(3)
_computing_cell_refinement 'Bruker SAINT'
_computing_data_collection 'Bruker APEX2'
_computing_data_reduction 'Bruker SAINT'
_computing_molecular_graphics 'Bruker SHELXTL'
_computing_publication_material 'Bruker SHELXTL'
_computing_structure_refinement 'SHELXL-97 (Sheldrick, 2008)'
_computing_structure_solution 'SHELXS-97 (Sheldrick, 2008)'
_diffrn_ambient_temperature 100(2)
_diffrn_measured_fraction_theta_full 1.000
_diffrn_measured_fraction_theta_max 0.996
_diffrn_measurement_device_type 'Bruker APEX-I CCD'
_diffrn_measurement_method '\f and \w scans'
_diffrn_radiation_monochromator graphite
_diffrn_radiation_source 'fine-focus sealed tube'
_diffrn_radiation_type MoK\a
_diffrn_radiation_wavelength 0.71073
_diffrn_reflns_av_R_equivalents 0.0452
_diffrn_reflns_av_sigmaI/netI 0.0487
_diffrn_reflns_limit_h_max 18
_diffrn_reflns_limit_h_min -18
_diffrn_reflns_limit_k_max 11
_diffrn_reflns_limit_k_min -7
_diffrn_reflns_limit_l_max 14
_diffrn_reflns_limit_l_min -14
_diffrn_reflns_number 12340
_diffrn_reflns_theta_full 25.00
_diffrn_reflns_theta_max 26.49
_diffrn_reflns_theta_min 2.18
_exptl_absorpt_coefficient_mu 0.081
_exptl_absorpt_correction_T_max 0.9920
_exptl_absorpt_correction_T_min 0.9762
_exptl_absorpt_correction_type multi-scan
_exptl_absorpt_process_details SADABS
_exptl_crystal_colour COLORLESS
_exptl_crystal_density_diffrn 1.212
_exptl_crystal_density_method 'not measured'
_exptl_crystal_description BLOCK
_exptl_crystal_F_000 632
_exptl_crystal_size_max 0.30
_exptl_crystal_size_mid 0.15
_exptl_crystal_size_min 0.10
_refine_diff_density_max 0.196
_refine_diff_density_min -0.172
_refine_diff_density_rms 0.039
_refine_ls_abs_structure_details 'Flack H D (1983), Acta Cryst. A39, 876-881'
_refine_ls_abs_structure_Flack -0.2(11)
_refine_ls_extinction_method none
_refine_ls_goodness_of_fit_ref 1.003
_refine_ls_hydrogen_treatment mixed
_refine_ls_matrix_type full
_refine_ls_number_parameters 196
_refine_ls_number_reflns 3261
_refine_ls_number_restraints 2
_refine_ls_restrained_S_all 1.003
_refine_ls_R_factor_all 0.0592
_refine_ls_R_factor_gt 0.0412
_refine_ls_shift/su_max 0.001
_refine_ls_shift/su_mean 0.000
_refine_ls_structure_factor_coef Fsqd
_refine_ls_weighting_details 'calc w=1/[\s^2^(Fo^2^)+(0.0444P)^2^+0.2261P] where P=(Fo^2^+2Fc^2^)/3'
_refine_ls_weighting_scheme calc
_refine_ls_wR_factor_gt 0.0854
_refine_ls_wR_factor_ref 0.0935
_reflns_number_gt 2671
_reflns_number_total 3261
_reflns_threshold_expression >2sigma(I)
_cod_data_source_file ja6b06623_si_002.cif
_cod_data_source_block baran376
_cod_depositor_comments
;
The following automatic conversions were performed:

data item '_exptl_absorpt_correction_type' value 'MULTI-SCAN' was
changed to 'multi-scan' in accordance with the
/home/saulius/struct/COD-crude-data/automatic-downloads/DataCite-retrospective/ACS/depositions/lib/dictionaries/cif_core.dic
dictionary named 'cif_core.dic' version 2.4.2 last updated on
2011-04-26.

data item '_symmetry_cell_setting' value 'Orthorhombic' was changed
to 'orthorhombic' in accordance with the
/home/saulius/struct/COD-crude-data/automatic-downloads/DataCite-retrospective/ACS/depositions/lib/dictionaries/cif_core.dic
dictionary named 'cif_core.dic' version 2.4.2 last updated on
2011-04-26.

Automatic conversion script
Id: cif_fix_values 6909 2019-04-08 15:41:33Z antanas 
;
_cod_original_sg_symbol_H-M Pca2(1)
_cod_database_code 4130783

loop_
_symmetry_equiv_pos_as_xyz
'x, y, z'
'-x, -y, z+1/2'
'-x+1/2, y, z+1/2'
'x+1/2, -y, z'

loop_
_atom_site_label
_atom_site_type_symbol
_atom_site_fract_x
_atom_site_fract_y
_atom_site_fract_z
_atom_site_U_iso_or_equiv
_atom_site_adp_type
_atom_site_occupancy
_atom_site_symmetry_multiplicity
_atom_site_calc_flag
_atom_site_refinement_flags
O1 O 0.54479(11) 0.90110(15) 0.61020(12) 0.0278(4) Uani 1 1 d .
O2 O 0.67224(10) 0.71823(14) 0.67928(11) 0.0229(3) Uani 1 1 d D
H2 H 0.6320(12) 0.7839(18) 0.680(2) 0.034 Uiso 1 1 d D
O3 O 0.51861(9) 0.59234(14) 0.54509(11) 0.0229(3) Uani 1 1 d .
C1 C 0.69750(15) 0.8266(2) 0.38587(19) 0.0267(5) Uani 1 1 d .
H1A H 0.7507 0.7721 0.3704 0.032 Uiso 1 1 calc R
C2 C 0.67233(16) 0.9396(2) 0.3010(2) 0.0359(6) Uani 1 1 d .
H2B H 0.6511 0.8929 0.2292 0.043 Uiso 1 1 calc R
H2A H 0.7273 0.9962 0.2819 0.043 Uiso 1 1 calc R
C3 C 0.59886(15) 1.0404(2) 0.34351(19) 0.0269(5) Uani 1 1 d .
H3A H 0.5710 1.0895 0.2766 0.032 Uiso 1 1 calc R
H3B H 0.6269 1.1145 0.3932 0.032 Uiso 1 1 calc R
C4 C 0.52406(14) 0.9629(2) 0.41186(18) 0.0225(4) Uani 1 1 d .
C5 C 0.57104(13) 0.8851(2) 0.51060(17) 0.0201(4) Uani 1 1 d .
C6 C 0.65159(13) 0.7957(2) 0.48190(16) 0.0180(4) Uani 1 1 d .
C7 C 0.67728(13) 0.6717(2) 0.56139(17) 0.0172(4) Uani 1 1 d .
C8 C 0.77617(13) 0.6183(2) 0.54775(19) 0.0225(4) Uani 1 1 d .
H8A H 0.8159 0.7030 0.5367 0.027 Uiso 1 1 calc R
H8B H 0.7946 0.5721 0.6209 0.027 Uiso 1 1 calc R
C9 C 0.79485(14) 0.5125(2) 0.44883(19) 0.0269(5) Uani 1 1 d .
H9A H 0.7991 0.5657 0.3752 0.032 Uiso 1 1 calc R
H9B H 0.8538 0.4639 0.4622 0.032 Uiso 1 1 calc R
C10 C 0.71878(14) 0.4003(2) 0.44051(18) 0.0256(5) Uani 1 1 d .
H10A H 0.7310 0.3284 0.3785 0.031 Uiso 1 1 calc R
C11 C 0.62810(13) 0.4781(2) 0.42162(16) 0.0214(4) Uani 1 1 d .
H11A H 0.5792 0.4105 0.3998 0.026 Uiso 1 1 calc R
H11B H 0.6335 0.5532 0.3618 0.026 Uiso 1 1 calc R
C12 C 0.61106(13) 0.5433(2) 0.54084(16) 0.0177(4) Uani 1 1 d .
C13 C 0.63243(14) 0.4159(2) 0.62084(18) 0.0245(5) Uani 1 1 d .
H13A H 0.6567 0.4497 0.6956 0.029 Uiso 1 1 calc R
H13B H 0.5772 0.3578 0.6350 0.029 Uiso 1 1 calc R
C14 C 0.70355(14) 0.3297(2) 0.5558(2) 0.0274(5) Uani 1 1 d .
C15 C 0.74262(19) 0.2120(2) 0.5934(2) 0.0416(6) Uani 1 1 d .
H15A H 0.7852 0.1628 0.5461 0.050 Uiso 1 1 calc R
H15B H 0.7283 0.1761 0.6678 0.050 Uiso 1 1 calc R
C16 C 0.47427(17) 0.8514(2) 0.3374(2) 0.0349(6) Uani 1 1 d .
H16A H 0.4265 0.8053 0.3831 0.052 Uiso 1 1 calc R
H16B H 0.5177 0.7789 0.3109 0.052 Uiso 1 1 calc R
H16C H 0.4469 0.8990 0.2706 0.052 Uiso 1 1 calc R
C17 C 0.45669(15) 1.0730(2) 0.4580(2) 0.0355(6) Uani 1 1 d .
H17A H 0.4891 1.1436 0.5050 0.053 Uiso 1 1 calc R
H17B H 0.4107 1.0245 0.5052 0.053 Uiso 1 1 calc R
H17C H 0.4268 1.1215 0.3933 0.053 Uiso 1 1 calc R
C18 C 0.47518(16) 0.5913(2) 0.65533(18) 0.0322(5) Uani 1 1 d .
H18A H 0.4218 0.6541 0.6534 0.048 Uiso 1 1 calc R
H18B H 0.5179 0.6256 0.7140 0.048 Uiso 1 1 calc R
H18C H 0.4561 0.4934 0.6741 0.048 Uiso 1 1 calc R

loop_
_atom_site_aniso_label
_atom_site_aniso_U_11
_atom_site_aniso_U_22
_atom_site_aniso_U_33
_atom_site_aniso_U_23
_atom_site_aniso_U_13
_atom_site_aniso_U_12
O1 0.0356(9) 0.0282(8) 0.0194(8) -0.0025(6) 0.0056(6) 0.0082(7)
O2 0.0304(8) 0.0251(7) 0.0133(7) -0.0010(6) -0.0044(6) 0.0022(6)
O3 0.0171(7) 0.0297(8) 0.0219(8) 0.0021(7) 0.0001(6) -0.0017(6)
C1 0.0289(12) 0.0237(11) 0.0276(12) 0.0054(9) 0.0074(9) 0.0048(9)
C2 0.0446(14) 0.0319(13) 0.0311(13) 0.0159(10) 0.0126(11) 0.0064(11)
C3 0.0361(12) 0.0215(10) 0.0231(11) 0.0076(9) -0.0011(10) 0.0008(9)
C4 0.0258(11) 0.0181(10) 0.0234(11) 0.0016(8) -0.0033(9) 0.0010(9)
C5 0.0238(10) 0.0163(10) 0.0203(11) -0.0021(8) -0.0007(8) -0.0052(8)
C6 0.0190(10) 0.0172(10) 0.0176(10) -0.0017(8) -0.0014(8) -0.0043(8)
C7 0.0195(10) 0.0185(9) 0.0136(9) 0.0010(8) -0.0024(8) -0.0014(8)
C8 0.0183(10) 0.0228(10) 0.0266(11) 0.0056(9) -0.0034(9) -0.0016(8)
C9 0.0259(11) 0.0259(11) 0.0291(12) 0.0051(10) 0.0046(9) 0.0078(9)
C10 0.0338(12) 0.0186(9) 0.0245(11) -0.0013(9) 0.0003(10) 0.0047(9)
C11 0.0281(11) 0.0181(10) 0.0180(10) 0.0001(8) -0.0057(9) -0.0029(9)
C12 0.0163(9) 0.0208(9) 0.0162(10) 0.0026(8) -0.0016(8) -0.0012(8)
C13 0.0308(12) 0.0224(11) 0.0202(11) 0.0039(9) -0.0031(10) -0.0043(9)
C14 0.0297(11) 0.0204(10) 0.0321(12) 0.0042(10) -0.0045(11) -0.0014(9)
C15 0.0508(16) 0.0356(13) 0.0383(14) 0.0106(11) 0.0039(12) 0.0092(12)
C16 0.0420(14) 0.0295(12) 0.0333(14) 0.0043(10) -0.0173(11) -0.0039(11)
C17 0.0342(13) 0.0305(12) 0.0418(14) 0.0060(11) 0.0042(11) 0.0125(10)
C18 0.0254(12) 0.0438(14) 0.0275(13) -0.0004(11) 0.0066(9) -0.0040(10)

loop_
_atom_type_symbol
_atom_type_description
_atom_type_scat_dispersion_real
_atom_type_scat_dispersion_imag
_atom_type_scat_source
C C 0.0033 0.0016 'International Tables Vol C Tables 4.2.6.8 and 6.1.1.4'
H H 0.0000 0.0000 'International Tables Vol C Tables 4.2.6.8 and 6.1.1.4'
O O 0.0106 0.0060 'International Tables Vol C Tables 4.2.6.8 and 6.1.1.4'

loop_
_geom_angle_atom_site_label_1
_geom_angle_atom_site_label_2
_geom_angle_atom_site_label_3
_geom_angle
C7 O2 H2 105.6(17)
C18 O3 C12 116.83(15)
C6 C1 C2 125.5(2)
C6 C1 H1A 117.3
C2 C1 H1A 117.3
C1 C2 C3 113.63(18)
C1 C2 H2B 108.8
C3 C2 H2B 108.8
C1 C2 H2A 108.8
C3 C2 H2A 108.8
H2B C2 H2A 107.7
C2 C3 C4 112.68(16)
C2 C3 H3A 109.1
C4 C3 H3A 109.1
C2 C3 H3B 109.1
C4 C3 H3B 109.1
H3A C3 H3B 107.8
C5 C4 C17 110.60(17)
C5 C4 C16 108.42(16)
C17 C4 C16 110.15(18)
C5 C4 C3 106.79(16)
C17 C4 C3 109.20(16)
C16 C4 C3 111.63(18)
O1 C5 C6 121.99(18)
O1 C5 C4 120.54(18)
C6 C5 C4 117.41(17)
C1 C6 C5 117.94(17)
C1 C6 C7 122.92(18)
C5 C6 C7 119.14(16)
O2 C7 C6 109.44(15)
O2 C7 C8 104.09(15)
C6 C7 C8 114.51(16)
O2 C7 C12 110.20(15)
C6 C7 C12 109.57(15)
C8 C7 C12 108.89(14)
C9 C8 C7 116.81(16)
C9 C8 H8A 108.1
C7 C8 H8A 108.1
C9 C8 H8B 108.1
C7 C8 H8B 108.1
H8A C8 H8B 107.3
C10 C9 C8 110.79(17)
C10 C9 H9A 109.5
C8 C9 H9A 109.5
C10 C9 H9B 109.5
C8 C9 H9B 109.5
H9A C9 H9B 108.1
C14 C10 C11 101.82(16)
C14 C10 C9 110.51(18)
C11 C10 C9 108.56(15)
C14 C10 H10A 111.8
C11 C10 H10A 111.8
C9 C10 H10A 111.8
C10 C11 C12 101.61(15)
C10 C11 H11A 111.4
C12 C11 H11A 111.4
C10 C11 H11B 111.4
C12 C11 H11B 111.4
H11A C11 H11B 109.3
O3 C12 C11 108.21(15)
O3 C12 C13 114.73(15)
C11 C12 C13 101.78(15)
O3 C12 C7 109.91(14)
C11 C12 C7 109.92(15)
C13 C12 C7 111.89(15)
C14 C13 C12 104.44(17)
C14 C13 H13A 110.9
C12 C13 H13A 110.9
C14 C13 H13B 110.9
C12 C13 H13B 110.9
H13A C13 H13B 108.9
C15 C14 C10 126.5(2)
C15 C14 C13 125.3(2)
C10 C14 C13 108.16(16)
C14 C15 H15A 120.0
C14 C15 H15B 120.0
H15A C15 H15B 120.0
C4 C16 H16A 109.5
C4 C16 H16B 109.5
H16A C16 H16B 109.5
C4 C16 H16C 109.5
H16A C16 H16C 109.5
H16B C16 H16C 109.5
C4 C17 H17A 109.5
C4 C17 H17B 109.5
H17A C17 H17B 109.5
C4 C17 H17C 109.5
H17A C17 H17C 109.5
H17B C17 H17C 109.5
O3 C18 H18A 109.5
O3 C18 H18B 109.5
H18A C18 H18B 109.5
O3 C18 H18C 109.5
H18A C18 H18C 109.5
H18B C18 H18C 109.5

loop_
_geom_bond_atom_site_label_1
_geom_bond_atom_site_label_2
_geom_bond_distance
O1 C5 1.228(2)
O2 C7 1.437(2)
O2 H2 0.852(9)
O3 C18 1.430(2)
O3 C12 1.434(2)
C1 C6 1.334(3)
C1 C2 1.490(3)
C1 H1A 0.9500
C2 C3 1.515(3)
C2 H2B 0.9900
C2 H2A 0.9900
C3 C4 1.536(3)
C3 H3A 0.9900
C3 H3B 0.9900
C4 C5 1.522(3)
C4 C17 1.524(3)
C4 C16 1.538(3)
C5 C6 1.486(3)
C6 C7 1.528(3)
C7 C8 1.544(3)
C7 C12 1.561(3)
C8 C9 1.539(3)
C8 H8A 0.9900
C8 H8B 0.9900
C9 C10 1.535(3)
C9 H9A 0.9900
C9 H9B 0.9900
C10 C14 1.508(3)
C10 C11 1.533(3)
C10 H10A 1.0000
C11 C12 1.532(3)
C11 H11A 0.9900
C11 H11B 0.9900
C12 C13 1.541(3)
C13 C14 1.520(3)
C13 H13A 0.9900
C13 H13B 0.9900
C14 C15 1.314(3)
C15 H15A 0.9500
C15 H15B 0.9500
C16 H16A 0.9800
C16 H16B 0.9800
C16 H16C 0.9800
C17 H17A 0.9800
C17 H17B 0.9800
C17 H17C 0.9800
C18 H18A 0.9800
C18 H18B 0.9800
C18 H18C 0.9800

loop_
_geom_hbond_atom_site_label_D
_geom_hbond_atom_site_label_H
_geom_hbond_atom_site_label_A
_geom_hbond_distance_DH
_geom_hbond_distance_HA
_geom_hbond_distance_DA
_geom_hbond_angle_DHA
O2 H2 O1 0.852(9) 1.872(14) 2.658(2) 153(2)

loop_
_geom_torsion_atom_site_label_1
_geom_torsion_atom_site_label_2
_geom_torsion_atom_site_label_3
_geom_torsion_atom_site_label_4
_geom_torsion
C6 C1 C2 C3 11.7(3)
C1 C2 C3 C4 -39.6(3)
C2 C3 C4 C5 56.7(2)
C2 C3 C4 C17 176.27(19)
C2 C3 C4 C16 -61.7(2)
C17 C4 C5 O1 9.2(3)
C16 C4 C5 O1 -111.6(2)
C3 C4 C5 O1 127.9(2)
C17 C4 C5 C6 -168.01(17)
C16 C4 C5 C6 71.1(2)
C3 C4 C5 C6 -49.3(2)
C2 C1 C6 C5 -3.2(3)
C2 C1 C6 C7 175.7(2)
O1 C5 C6 C1 -153.5(2)
C4 C5 C6 C1 23.7(3)
O1 C5 C6 C7 27.6(3)
C4 C5 C6 C7 -155.23(17)
C1 C6 C7 O2 136.55(19)
C5 C6 C7 O2 -44.6(2)
C1 C6 C7 C8 20.1(3)
C5 C6 C7 C8 -161.02(17)
C1 C6 C7 C12 -102.5(2)
C5 C6 C7 C12 76.3(2)
O2 C7 C8 C9 158.14(16)
C6 C7 C8 C9 -82.4(2)
C12 C7 C8 C9 40.6(2)
C7 C8 C9 C10 -42.1(2)
C8 C9 C10 C14 -52.6(2)
C8 C9 C10 C11 58.3(2)
C14 C10 C11 C12 43.69(18)
C9 C10 C11 C12 -72.91(19)
C18 O3 C12 C11 150.42(17)
C18 O3 C12 C13 37.6(2)
C18 O3 C12 C7 -89.54(19)
C10 C11 C12 O3 -166.91(14)
C10 C11 C12 C13 -45.68(18)
C10 C11 C12 C7 73.05(17)
O2 C7 C12 O3 70.43(18)
C6 C7 C12 O3 -50.0(2)
C8 C7 C12 O3 -175.98(15)
O2 C7 C12 C11 -170.57(15)
C6 C7 C12 C11 68.96(19)
C8 C7 C12 C11 -57.0(2)
O2 C7 C12 C13 -58.3(2)
C6 C7 C12 C13 -178.73(16)
C8 C7 C12 C13 55.3(2)
O3 C12 C13 C14 146.44(16)
C11 C12 C13 C14 29.85(19)
C7 C12 C13 C14 -87.47(19)
C11 C10 C14 C15 153.1(2)
C9 C10 C14 C15 -91.8(3)
C11 C10 C14 C13 -25.2(2)
C9 C10 C14 C13 89.94(19)
C12 C13 C14 C15 178.8(2)
C12 C13 C14 C10 -2.9(2)
